data_2020684
loop_
_publ_author_name
'Nwachukwu, Chideraa I.'
'Bowling, Nathan P.'
'Bosch, Eric'

_publ_section_title
;
 C---I&#x00B7;&#x00B7;&#x00B7;N and C---I&#x00B7;&#x00B7;&#x00B7;\p
 halogen bonding in the structures of 1-benzyliodoimidazole derivatives
;
_journal_coeditor_code KU3188
_journal_issue 1
_journal_name_full 'Acta Crystallographica Section C'
_journal_page_first 2
_journal_page_last 8
_journal_paper_doi 10.1107/S2053229616018702
_journal_volume 73
_journal_year 2017
_chemical_formula_iupac 'C10 H9 I N2'
_chemical_formula_moiety 'C10 H9 I N2'
_chemical_formula_sum 'C10 H9 I N2'
_chemical_formula_weight 284.09
_chemical_name_common
;
N-benzyl-2-iodoimidazole
;
_chemical_name_systematic
;
1-Benzyl-2-iodo-1<i>H</i>-imidazole
;
_space_group_crystal_system orthorhombic
_space_group_IT_number 19
_space_group_name_Hall 'P 2ac 2ab'
_space_group_name_H-M_alt 'P 21 21 21'
_symmetry_space_group_name_Hall 'P 2ac 2ab'
_symmetry_space_group_name_H-M 'P 21 21 21'
_atom_sites_solution_hydrogens geom
_audit_creation_method SHELXL-2014/7
_cell_angle_alpha 90
_cell_angle_beta 90
_cell_angle_gamma 90
_cell_formula_units_Z 4
_cell_length_a 8.7561(5)
_cell_length_b 9.0016(5)
_cell_length_c 12.8869(7)
_cell_measurement_reflns_used 7864
_cell_measurement_temperature 100(2)
_cell_measurement_theta_max 27.06
_cell_measurement_theta_min 2.76
_cell_volume 1015.73(10)
_computing_cell_refinement
;
SMART (Bruker, 2014)
;
_computing_data_collection
;
SMART (Bruker, 2014)
;
_computing_data_reduction
;
SAINT (Bruker, 2014)
;
_computing_molecular_graphics
;
XSEED (Barbour, 2001)
;
_computing_publication_material
;
XSEED (Barbour, 2001)
;
_computing_structure_refinement
;
SHELXL2014 (Sheldrick, 2015b)
;
_computing_structure_solution
;
SHELXT (Sheldrick, 2015a)
;
_diffrn_ambient_temperature 100(2)
_diffrn_detector_area_resol_mean 8.3660
_diffrn_measured_fraction_theta_full 1.000
_diffrn_measured_fraction_theta_max 1.000
_diffrn_measurement_device_type 'Bruker APEXII CCD'
_diffrn_measurement_method 'phi and omega scans'
_diffrn_radiation_monochromator graphite
_diffrn_radiation_source 'fine-focus sealed tube'
_diffrn_radiation_type MoK\a
_diffrn_radiation_wavelength 0.71073
_diffrn_reflns_av_R_equivalents 0.0304
_diffrn_reflns_limit_h_max 11
_diffrn_reflns_limit_h_min -11
_diffrn_reflns_limit_k_max 11
_diffrn_reflns_limit_k_min -11
_diffrn_reflns_limit_l_max 16
_diffrn_reflns_limit_l_min -16
_diffrn_reflns_number 13262
_diffrn_reflns_theta_full 25.242
_diffrn_reflns_theta_max 27.087
_diffrn_reflns_theta_min 2.760
_exptl_absorpt_coefficient_mu 3.107
_exptl_absorpt_correction_T_max 0.7455
_exptl_absorpt_correction_T_min 0.6221
_exptl_absorpt_correction_type multi-scan
_exptl_absorpt_process_details
;
(SADABS; Bruker, 2014)
;
_exptl_crystal_colour colourless
_exptl_crystal_density_diffrn 1.858
_exptl_crystal_description irregular
_exptl_crystal_F_000 544
_exptl_crystal_size_max 0.300
_exptl_crystal_size_mid 0.200
_exptl_crystal_size_min 0.050
_refine_diff_density_max 0.251
_refine_diff_density_min -0.265
_refine_ls_abs_structure_details
;
Flack <i>x</i> determined using 913 quotients
[(I+)-(I-)]/[(I+)+(I-)]
(Parsons <i>et al.</i>,  2013)
;
_refine_ls_abs_structure_Flack -0.002(13)
_refine_ls_extinction_method none
_refine_ls_goodness_of_fit_ref 1.051
_refine_ls_hydrogen_treatment constr
_refine_ls_matrix_type full
_refine_ls_number_parameters 118
_refine_ls_number_reflns 2228
_refine_ls_number_restraints 0
_refine_ls_restrained_S_all 1.051
_refine_ls_R_factor_all 0.0132
_refine_ls_R_factor_gt 0.0129
_refine_ls_shift/su_max 0.001
_refine_ls_shift/su_mean 0.000
_refine_ls_structure_factor_coef Fsqd
_refine_ls_weighting_details 'w=1/[\s^2^(Fo^2^)+(0.0131P)^2^+0.0966P] where P=(Fo^2^+2Fc^2^)/3'
_refine_ls_weighting_scheme calc
_refine_ls_wR_factor_gt 0.0299
_refine_ls_wR_factor_ref 0.0300
_reflns_number_gt 2202
_reflns_number_total 2228
_reflns_threshold_expression 'I > 2\s(I)'
_cod_data_source_file ku3188sup1.cif
_cod_data_source_block 1
_cod_depositor_comments 'Adding full bibliography for 2020684--2020686.cif.'
_cod_database_code 2020684
_cod_database_fobs_code 2020684
_shelx_space_group_comment
;
The symmetry employed for this shelxl refinement is uniquely defined
by the following loop, which should always be used as a source of
symmetry information in preference to the above space-group names.
They are only intended as comments.
;
_shelx_estimated_absorpt_t_min 0.456
_shelx_estimated_absorpt_t_max 0.860

loop_
_space_group_symop_operation_xyz
'x, y, z'
'-x+1/2, -y, z+1/2'
'x+1/2, -y+1/2, -z'
'-x, y+1/2, -z+1/2'

loop_
_atom_site_type_symbol
_atom_site_label
_atom_site_fract_x
_atom_site_fract_y
_atom_site_fract_z
_atom_site_U_iso_or_equiv
_atom_site_adp_type
_atom_site_calc_flag
_atom_site_occupancy
I I1 0.23697(2) 0.28234(2) 0.52915(2) 0.01308(5) Uani d 1
N N1 0.1137(3) 0.4336(3) 0.72457(18) 0.0140(5) Uani d 1
C C1 0.0779(3) 0.3510(3) 0.6399(2) 0.0126(6) Uani d 1
N N2 -0.0686(3) 0.3169(3) 0.63687(19) 0.0153(5) Uani d 1
C C2 -0.1294(3) 0.3814(3) 0.7256(2) 0.0175(6) Uani d 1
H H1 -0.2337 0.3759 0.7456 0.021 Uiso calc 1
C C3 -0.0203(3) 0.4526(3) 0.7792(2) 0.0173(6) Uani d 1
H H9 -0.0329 0.5057 0.8423 0.021 Uiso calc 1
C C4 0.2632(4) 0.4913(3) 0.7544(2) 0.0163(6) Uani d 1
H H7 0.2484 0.5859 0.7923 0.020 Uiso calc 1
H H8 0.3218 0.5138 0.6906 0.020 Uiso calc 1
C C5 0.3573(3) 0.3881(3) 0.8214(2) 0.0145(6) Uani d 1
C C6 0.3217(3) 0.2395(3) 0.8364(2) 0.0165(6) Uani d 1
H H3 0.2345 0.1980 0.8035 0.020 Uiso calc 1
C C7 0.4136(3) 0.1504(4) 0.8995(2) 0.0210(7) Uani d 1
H H4 0.3885 0.0487 0.9094 0.025 Uiso calc 1
C C8 0.5407(3) 0.2094(4) 0.9477(2) 0.0215(7) Uani d 1
H H2 0.6027 0.1487 0.9909 0.026 Uiso calc 1
C C9 0.5776(4) 0.3587(4) 0.9327(2) 0.0222(7) Uani d 1
H H5 0.6647 0.4001 0.9658 0.027 Uiso calc 1
C C10 0.4869(3) 0.4463(3) 0.8693(2) 0.0177(6) Uani d 1
H H6 0.5134 0.5474 0.8583 0.021 Uiso calc 1

loop_
_atom_site_aniso_label
_atom_site_aniso_U_11
_atom_site_aniso_U_22
_atom_site_aniso_U_33
_atom_site_aniso_U_12
_atom_site_aniso_U_13
_atom_site_aniso_U_23
I1 0.01264(8) 0.01415(9) 0.01244(8) 0.00140(7) 0.00028(7) -0.00020(6)
N1 0.0139(12) 0.0132(12) 0.0150(12) 0.0009(10) -0.0017(10) -0.0015(10)
C1 0.0138(14) 0.0102(13) 0.0138(14) 0.0027(11) -0.0002(11) 0.0008(11)
N2 0.0134(11) 0.0163(14) 0.0161(12) 0.0017(9) -0.0001(9) 0.0000(9)
C2 0.0153(14) 0.0183(16) 0.0189(15) 0.0027(12) 0.0024(12) -0.0005(12)
C3 0.0206(16) 0.0178(15) 0.0135(14) 0.0043(13) 0.0023(13) -0.0010(12)
C4 0.0169(14) 0.0147(13) 0.0172(12) -0.0036(12) -0.0032(15) -0.0006(10)
C5 0.0142(14) 0.0182(15) 0.0110(14) 0.0018(12) 0.0021(11) -0.0028(11)
C6 0.0148(13) 0.0173(16) 0.0174(13) -0.0015(11) -0.0003(11) -0.0018(12)
C7 0.0222(16) 0.0204(15) 0.0203(15) 0.0022(13) 0.0067(13) 0.0026(13)
C8 0.0211(14) 0.0277(17) 0.0156(14) 0.0087(15) -0.0008(11) 0.0024(14)
C9 0.0171(15) 0.0285(18) 0.0210(16) 0.0039(14) -0.0034(12) -0.0039(14)
C10 0.0169(15) 0.0168(15) 0.0195(15) -0.0010(12) 0.0007(13) -0.0037(13)

loop_
_atom_type_symbol
_atom_type_description
_atom_type_scat_dispersion_real
_atom_type_scat_dispersion_imag
_atom_type_scat_source
C C 0.0033 0.0016 'International Tables Vol C Tables 4.2.6.8 and 6.1.1.4'
H H 0.0000 0.0000 'International Tables Vol C Tables 4.2.6.8 and 6.1.1.4'
N N 0.0061 0.0033 'International Tables Vol C Tables 4.2.6.8 and 6.1.1.4'
I I -0.4742 1.8119 'International Tables Vol C Tables 4.2.6.8 and 6.1.1.4'

loop_
_geom_angle_atom_site_label_1
_geom_angle_atom_site_label_2
_geom_angle_atom_site_label_3
_geom_angle
C1 N1 C3 106.4(2)
C1 N1 C4 127.8(2)
C3 N1 C4 125.8(2)
N2 C1 N1 112.1(2)
N2 C1 I1 124.0(2)
N1 C1 I1 123.9(2)
C1 N2 C2 104.5(2)
C3 C2 N2 110.5(3)
C3 C2 H1 124.7
N2 C2 H1 124.7
C2 C3 N1 106.5(3)
C2 C3 H9 126.8
N1 C3 H9 126.8
N1 C4 C5 114.8(2)
N1 C4 H7 108.6
C5 C4 H7 108.6
N1 C4 H8 108.6
C5 C4 H8 108.6
H7 C4 H8 107.5
C6 C5 C10 118.9(3)
C6 C5 C4 123.4(3)
C10 C5 C4 117.7(3)
C5 C6 C7 120.4(3)
C5 C6 H3 119.8
C7 C6 H3 119.8
C8 C7 C6 120.3(3)
C8 C7 H4 119.8
C6 C7 H4 119.8
C7 C8 C9 119.7(3)
C7 C8 H2 120.2
C9 C8 H2 120.2
C10 C9 C8 119.8(3)
C10 C9 H5 120.1
C8 C9 H5 120.1
C9 C10 C5 120.9(3)
C9 C10 H6 119.5
C5 C10 H6 119.5

loop_
_geom_bond_atom_site_label_1
_geom_bond_atom_site_label_2
_geom_bond_distance
I1 C1 2.088(3)
N1 C1 1.357(4)
N1 C3 1.379(3)
N1 C4 1.461(4)
C1 N2 1.319(3)
N2 C2 1.389(4)
C2 C3 1.341(4)
C2 H1 0.9500
C3 H9 0.9500
C4 C5 1.512(4)
C4 H7 0.9900
C4 H8 0.9900
C5 C6 1.387(4)
C5 C10 1.394(4)
C6 C7 1.397(4)
C6 H3 0.9500
C7 C8 1.381(4)
C7 H4 0.9500
C8 C9 1.395(5)
C8 H2 0.9500
C9 C10 1.386(4)
C9 H5 0.9500
C10 H6 0.9500

loop_
_geom_torsion_atom_site_label_1
_geom_torsion_atom_site_label_2
_geom_torsion_atom_site_label_3
_geom_torsion_atom_site_label_4
_geom_torsion
C3 N1 C1 N2 0.2(3)
C4 N1 C1 N2 179.7(2)
C3 N1 C1 I1 -178.7(2)
C4 N1 C1 I1 0.9(4)
N1 C1 N2 C2 -0.3(3)
I1 C1 N2 C2 178.5(2)
C1 N2 C2 C3 0.3(3)
N2 C2 C3 N1 -0.2(3)
C1 N1 C3 C2 0.1(3)
C4 N1 C3 C2 -179.5(3)
C1 N1 C4 C5 -89.3(3)
C3 N1 C4 C5 90.2(3)
N1 C4 C5 C6 13.0(4)
N1 C4 C5 C10 -167.7(2)
C10 C5 C6 C7 0.8(4)
C4 C5 C6 C7 -179.9(3)
C5 C6 C7 C8 0.0(4)
C6 C7 C8 C9 -0.3(4)
C7 C8 C9 C10 -0.2(4)
C8 C9 C10 C5 1.1(4)
C6 C5 C10 C9 -1.4(4)
C4 C5 C10 C9 179.3(3)
